data_7011941
loop_
_publ_author_name
'Saha, Manas Kumar'
'Dey, Dilip Kumar'
'Samanta, Brajagopal'
'Edwards, Andrew J.'
'Clegg, William'
'Mitra, Samiran'

_publ_section_title
;
 Synthesis, structure and magnetic properties of a mononuclear Cu(ii)
 complex with a NNO donor Schiff base ligand and its oxalato- and
 oxamidato-bridged dinuclear complexes
;
_journal_issue 3
_journal_name_full 'Dalton Transactions'
_journal_page_first 488
_journal_paper_doi 10.1039/b206076k
_journal_year 2003
_chemical_formula_sum 'C28 H36 Cu2 N6 O6 S2'
_chemical_formula_weight 743.83
_space_group_IT_number 14
_symmetry_cell_setting monoclinic
_symmetry_space_group_name_Hall '-P 2yn'
_symmetry_space_group_name_H-M 'P 1 21/n 1'
_atom_sites_solution_hydrogens geom
_atom_sites_solution_primary direct
_atom_sites_solution_secondary difmap
_audit_creation_method SHELXL-97
_cell_angle_alpha 90.00
_cell_angle_beta 99.720(2)
_cell_angle_gamma 90.00
_cell_formula_units_Z 2
_cell_length_a 9.3820(8)
_cell_length_b 13.6689(11)
_cell_length_c 12.2240(10)
_cell_measurement_reflns_used 7030
_cell_measurement_temperature 160(2)
_cell_measurement_theta_max 28.61
_cell_measurement_theta_min 2.25
_cell_volume 1545.1(2)
_computing_cell_refinement 'local programs'
_computing_data_collection 'Bruker SMART'
_computing_data_reduction 'Bruker SAINT'
_computing_molecular_graphics 'Bruker SHELXTL'
_computing_publication_material 'Bruker SHELXTL and local programs'
_computing_structure_refinement 'Bruker SHELXTL'
_computing_structure_solution 'Bruker SHELXTL'
_diffrn_ambient_temperature 160(2)
_diffrn_measured_fraction_theta_full 0.999
_diffrn_measured_fraction_theta_max 0.913
_diffrn_measurement_device_type 'Bruker SMART 1K CCD diffractometer'
_diffrn_measurement_method '\w rotation with narrow frames'
_diffrn_radiation_monochromator graphite
_diffrn_radiation_source 'fine-focus sealed tube'
_diffrn_radiation_type MoK\a
_diffrn_radiation_wavelength 0.71073
_diffrn_reflns_av_R_equivalents 0.0189
_diffrn_reflns_av_sigmaI/netI 0.0235
_diffrn_reflns_limit_h_max 12
_diffrn_reflns_limit_h_min -10
_diffrn_reflns_limit_k_max 14
_diffrn_reflns_limit_k_min -17
_diffrn_reflns_limit_l_max 16
_diffrn_reflns_limit_l_min -14
_diffrn_reflns_number 9342
_diffrn_reflns_theta_full 26.00
_diffrn_reflns_theta_max 28.63
_diffrn_reflns_theta_min 2.25
_diffrn_standards_number 0
_exptl_absorpt_coefficient_mu 1.564
_exptl_absorpt_correction_T_max 0.802
_exptl_absorpt_correction_T_min 0.711
_exptl_absorpt_correction_type multi-scan
_exptl_crystal_colour green
_exptl_crystal_density_diffrn 1.599
_exptl_crystal_density_method 'not measured'
_exptl_crystal_description prism
_exptl_crystal_F_000 768
_exptl_crystal_size_max 0.44
_exptl_crystal_size_mid 0.42
_exptl_crystal_size_min 0.28
_refine_diff_density_max 0.468
_refine_diff_density_min -0.388
_refine_diff_density_rms 0.060
_refine_ls_extinction_method none
_refine_ls_goodness_of_fit_ref 1.054
_refine_ls_hydrogen_treatment constr
_refine_ls_matrix_type full
_refine_ls_number_parameters 201
_refine_ls_number_reflns 3633
_refine_ls_number_restraints 0
_refine_ls_restrained_S_all 1.054
_refine_ls_R_factor_all 0.0318
_refine_ls_R_factor_gt 0.0251
_refine_ls_shift/su_max 0.001
_refine_ls_shift/su_mean 0.000
_refine_ls_structure_factor_coef Fsqd
_refine_ls_weighting_details 'calc w=1/[\s^2^(Fo^2^)+(0.0358P)^2^+0.5514P] where P=(Fo^2^+2Fc^2^)/3'
_refine_ls_weighting_scheme calc
_refine_ls_wR_factor_gt 0.0664
_refine_ls_wR_factor_ref 0.0688
_reflns_number_gt 3079
_reflns_number_total 3633
_reflns_threshold_expression I>2\s(I)
_cod_data_source_file b206076k.txt
_cod_data_source_block jad06
_cod_original_sg_symbol_H-M 'P 21/n'
_cod_database_code 7011941

loop_
_symmetry_equiv_pos_as_xyz
'x, y, z'
'-x+1/2, y+1/2, -z+1/2'
'-x, -y, -z'
'x-1/2, -y-1/2, z-1/2'

loop_
_atom_site_label
_atom_site_type_symbol
_atom_site_fract_x
_atom_site_fract_y
_atom_site_fract_z
_atom_site_U_iso_or_equiv
_atom_site_adp_type
_atom_site_occupancy
_atom_site_symmetry_multiplicity
_atom_site_calc_flag
_atom_site_refinement_flags
_atom_site_disorder_assembly
_atom_site_disorder_group
Cu Cu 0.23615(2) 0.497583(13) 0.383333(15) 0.01492(7) Uani 1 1 d . . .
S S 0.22275(6) 0.40500(4) -0.00958(4) 0.03382(13) Uani 1 1 d . . .
O1 O 0.08923(12) 0.40812(8) 0.41058(10) 0.0196(2) Uani 1 1 d . . .
O2 O 0.37402(12) 0.40597(8) 0.47669(9) 0.0184(2) Uani 1 1 d . . .
O3 O 0.59252(12) 0.40964(8) 0.58362(9) 0.0175(2) Uani 1 1 d . . .
N1 N 0.10365(14) 0.60213(9) 0.32206(11) 0.0161(3) Uani 1 1 d . . .
N2 N 0.23628(18) 0.71232(11) 0.00359(12) 0.0278(3) Uani 1 1 d . . .
H2N H 0.2597 0.7782 0.0133 0.033 Uiso 1 1 calc R . .
N3 N 0.27207(16) 0.44482(10) 0.21876(12) 0.0233(3) Uani 1 1 d . . .
C1 C -0.04987(17) 0.41826(12) 0.37559(13) 0.0172(3) Uani 1 1 d . . .
C2 C -0.14556(18) 0.34295(12) 0.39716(13) 0.0212(3) Uani 1 1 d . . .
H2 H -0.1075 0.2874 0.4389 0.025 Uiso 1 1 calc R . .
C3 C -0.29068(19) 0.34832(13) 0.35945(14) 0.0239(4) Uani 1 1 d . . .
H3 H -0.3509 0.2961 0.3751 0.029 Uiso 1 1 calc R . .
C4 C -0.35336(19) 0.42836(13) 0.29851(14) 0.0249(4) Uani 1 1 d . . .
H4 H -0.4542 0.4302 0.2707 0.030 Uiso 1 1 calc R . .
C5 C -0.26463(19) 0.50438(13) 0.27996(15) 0.0231(4) Uani 1 1 d . . .
H5 H -0.3061 0.5603 0.2407 0.028 Uiso 1 1 calc R . .
C6 C -0.11368(18) 0.50200(11) 0.31745(14) 0.0188(3) Uani 1 1 d . . .
C7 C -0.03407(18) 0.58905(12) 0.29903(13) 0.0183(3) Uani 1 1 d . . .
H7 H -0.0896 0.6428 0.2662 0.022 Uiso 1 1 calc R . .
C8 C 0.16040(18) 0.69993(11) 0.30220(13) 0.0183(3) Uani 1 1 d . . .
H8A H 0.2200 0.7238 0.3717 0.022 Uiso 1 1 calc R . .
H8B H 0.0783 0.7457 0.2824 0.022 Uiso 1 1 calc R . .
C9 C 0.25164(18) 0.70092(12) 0.20997(13) 0.0185(3) Uani 1 1 d . . .
H9A H 0.2995 0.7654 0.2089 0.022 Uiso 1 1 calc R . .
H9B H 0.3280 0.6504 0.2255 0.022 Uiso 1 1 calc R . .
C10 C 0.16038(18) 0.68150(12) 0.09683(13) 0.0211(3) Uani 1 1 d . . .
H10A H 0.1378 0.6108 0.0897 0.025 Uiso 1 1 calc R . .
H10B H 0.0679 0.7175 0.0911 0.025 Uiso 1 1 calc R . .
C11 C 0.3727(2) 0.65737(15) 0.00152(17) 0.0340(4) Uani 1 1 d . . .
H11A H 0.3506 0.5878 -0.0112 0.051 Uiso 1 1 calc R . .
H11B H 0.4373 0.6655 0.0728 0.051 Uiso 1 1 calc R . .
H11C H 0.4199 0.6827 -0.0583 0.051 Uiso 1 1 calc R . .
C12 C 0.1361(3) 0.70179(17) -0.10465(16) 0.0440(6) Uani 1 1 d . . .
H12A H 0.1853 0.7231 -0.1651 0.066 Uiso 1 1 calc R . .
H12B H 0.0500 0.7422 -0.1039 0.066 Uiso 1 1 calc R . .
H12C H 0.1073 0.6331 -0.1159 0.066 Uiso 1 1 calc R . .
C13 C 0.25068(17) 0.42777(11) 0.12403(14) 0.0197(3) Uani 1 1 d . . .
C14 C 0.49083(16) 0.44662(11) 0.51774(12) 0.0152(3) Uani 1 1 d . . .

loop_
_atom_site_aniso_label
_atom_site_aniso_U_11
_atom_site_aniso_U_22
_atom_site_aniso_U_33
_atom_site_aniso_U_23
_atom_site_aniso_U_13
_atom_site_aniso_U_12
Cu 0.01376(11) 0.01300(11) 0.01715(11) 0.00142(7) 0.00015(7) -0.00132(7)
S 0.0530(3) 0.0278(2) 0.0189(2) -0.00311(18) 0.0011(2) -0.0017(2)
O1 0.0165(6) 0.0190(6) 0.0226(6) 0.0025(5) 0.0016(5) -0.0030(4)
O2 0.0174(6) 0.0146(5) 0.0213(6) 0.0023(4) -0.0021(4) -0.0022(4)
O3 0.0170(6) 0.0151(5) 0.0189(6) 0.0028(4) -0.0016(4) -0.0013(4)
N1 0.0186(7) 0.0148(6) 0.0147(6) -0.0002(5) 0.0026(5) 0.0001(5)
N2 0.0468(10) 0.0178(7) 0.0208(7) 0.0003(6) 0.0118(7) 0.0047(7)
N3 0.0260(8) 0.0219(7) 0.0216(7) -0.0017(6) 0.0031(6) 0.0038(6)
C1 0.0172(8) 0.0206(8) 0.0140(7) -0.0041(6) 0.0031(6) -0.0011(6)
C2 0.0245(9) 0.0216(8) 0.0183(8) -0.0014(6) 0.0061(7) -0.0028(7)
C3 0.0229(9) 0.0287(9) 0.0217(8) -0.0057(7) 0.0087(7) -0.0071(7)
C4 0.0158(8) 0.0356(10) 0.0236(9) -0.0072(7) 0.0038(7) -0.0019(7)
C5 0.0195(8) 0.0300(9) 0.0195(8) -0.0011(7) 0.0027(7) 0.0031(7)
C6 0.0172(8) 0.0235(8) 0.0159(8) -0.0020(6) 0.0039(6) -0.0009(6)
C7 0.0206(8) 0.0187(8) 0.0155(7) 0.0002(6) 0.0029(6) 0.0031(6)
C8 0.0211(8) 0.0142(7) 0.0191(8) 0.0010(6) 0.0024(6) 0.0011(6)
C9 0.0204(8) 0.0161(7) 0.0189(8) 0.0021(6) 0.0034(6) -0.0005(6)
C10 0.0235(9) 0.0201(8) 0.0199(8) 0.0016(6) 0.0043(7) 0.0040(7)
C11 0.0348(11) 0.0332(10) 0.0377(11) -0.0070(8) 0.0167(9) -0.0046(8)
C12 0.0670(16) 0.0460(13) 0.0177(9) 0.0001(9) 0.0033(9) 0.0242(11)
C13 0.0193(8) 0.0132(7) 0.0267(9) 0.0022(6) 0.0040(7) 0.0015(6)
C14 0.0189(8) 0.0131(8) 0.0137(7) -0.0005(6) 0.0033(6) -0.0008(6)

loop_
_atom_type_symbol
_atom_type_description
_atom_type_scat_dispersion_real
_atom_type_scat_dispersion_imag
_atom_type_scat_source
C C 0.0033 0.0016 'International Tables Vol C Tables 4.2.6.8 and 6.1.1.4'
H H 0.0000 0.0000 'International Tables Vol C Tables 4.2.6.8 and 6.1.1.4'
N N 0.0061 0.0033 'International Tables Vol C Tables 4.2.6.8 and 6.1.1.4'
O O 0.0106 0.0060 'International Tables Vol C Tables 4.2.6.8 and 6.1.1.4'
S S 0.1246 0.1234 'International Tables Vol C Tables 4.2.6.8 and 6.1.1.4'
Cu Cu 0.3201 1.2651 'International Tables Vol C Tables 4.2.6.8 and 6.1.1.4'

loop_
_geom_angle_atom_site_label_1
_geom_angle_atom_site_label_2
_geom_angle_atom_site_label_3
_geom_angle
_geom_angle_site_symmetry_1
_geom_angle_site_symmetry_3
_geom_angle_publ_flag
O1 Cu O2 85.21(5) . . ?
O1 Cu O3 158.81(5) . 3_666 ?
O1 Cu N1 95.94(5) . . ?
O1 Cu N3 100.05(5) . . ?
O2 Cu O3 82.21(4) . 3_666 ?
O2 Cu N1 167.79(5) . . ?
O2 Cu N3 97.51(5) . . ?
O3 Cu N1 92.89(5) 3_666 . ?
O3 Cu N3 98.46(5) 3_666 . ?
N1 Cu N3 94.26(5) . . ?
Cu O1 C1 125.64(10) . . ?
Cu O2 C14 112.68(10) . . ?
Cu O3 C14 111.62(10) 3_666 . ?
Cu N1 C7 122.09(11) . . ?
Cu N1 C8 120.08(10) . . ?
C7 N1 C8 117.83(13) . . ?
C10 N2 C11 112.99(14) . . ?
C10 N2 C12 109.68(16) . . ?
C11 N2 C12 110.51(15) . . ?
Cu N3 C13 160.14(13) . . ?
O1 C1 C2 119.27(14) . . ?
O1 C1 C6 124.00(14) . . ?
C2 C1 C6 116.72(15) . . ?
C1 C2 C3 121.66(16) . . ?
C2 C3 C4 121.94(16) . . ?
C3 C4 C5 117.92(16) . . ?
C4 C5 C6 122.07(16) . . ?
C1 C6 C5 119.59(15) . . ?
C1 C6 C7 123.74(15) . . ?
C5 C6 C7 116.57(15) . . ?
N1 C7 C6 127.39(15) . . ?
N1 C8 C9 113.13(12) . . ?
C8 C9 C10 111.72(13) . . ?
N2 C10 C9 111.99(14) . . ?
S C13 N3 179.06(17) . . ?
O2 C14 O3 126.86(14) . . ?
O2 C14 C14 116.00(16) . 3_666 ?
O3 C14 C14 117.15(17) . 3_666 ?

loop_
_geom_bond_atom_site_label_1
_geom_bond_atom_site_label_2
_geom_bond_distance
_geom_bond_site_symmetry_2
_geom_bond_publ_flag
Cu O1 1.9134(11) . ?
Cu O2 2.0113(11) . ?
Cu O3 2.0338(11) 3_666 ?
Cu N1 1.9580(13) . ?
Cu N3 2.2158(14) . ?
S C13 1.6397(18) . ?
O1 C1 1.3103(19) . ?
O2 C14 1.2553(19) . ?
O3 Cu 2.0337(11) 3_666 ?
O3 C14 1.2469(19) . ?
N1 C7 1.288(2) . ?
N1 C8 1.4743(19) . ?
N2 C10 1.503(2) . ?
N2 C11 1.488(2) . ?
N2 C12 1.495(2) . ?
N3 C13 1.165(2) . ?
C1 C2 1.419(2) . ?
C1 C6 1.425(2) . ?
C2 C3 1.364(2) . ?
C3 C4 1.396(3) . ?
C4 C5 1.374(3) . ?
C5 C6 1.413(2) . ?
C6 C7 1.443(2) . ?
C8 C9 1.526(2) . ?
C9 C10 1.522(2) . ?
C14 C14 1.540(3) 3_666 ?
